data_2014157
loop_
_publ_author_name
'Cao, Xin-Yi'
'Zhang, Jian'
'Kang, Yao'
'Cheng, Jian-Kai'
'Li, Zhao-Ji'
'Wang, Xiao-Qin'
'Wen, Yi-Hang'
'Yao, Yuan-Gen'

_publ_section_title
;Poly[[[(1,10-phenanthroline-\k^2^<i>N</i>,<i>N</i>')zinc(II)]-\m~3~-5-hydroxyisophthalato-\k^4^<i>O</i>,<i>O</i>':<i>O</i>'':<i>O</i>''']
 monohydrate]
;
_journal_issue 7
_journal_name_full 'Acta Crystallographica Section C'
_journal_page_first m350
_journal_page_last m352
_journal_paper_doi 10.1107/S010827010401056X
_journal_volume 60
_journal_year 2004
_chemical_formula_iupac '[Zn (C8 H4 O5) (C12 H8 N2)] , H2 O'
_chemical_formula_moiety 'C20 H12 N2 O5 Zn , H2 O'
_chemical_formula_sum 'C20 H14 N2 O6 Zn'
_chemical_formula_weight 443.70
_chemical_name_systematic
;
Poly[[[(1,10-phenanthroline-\k^2^N,N')zinc(II)]-\m~3~-
5-hydroxyisophthalato-\k^4^O'O':O'':O'''] monohydrate]
;
_space_group_IT_number 13
_symmetry_cell_setting monoclinic
_symmetry_space_group_name_Hall '-P 2yac'
_symmetry_space_group_name_H-M 'P 1 2/n 1'
_atom_sites_solution_hydrogens geom
_atom_sites_solution_primary direct
_atom_sites_solution_secondary difmap
_audit_creation_method SHELXL97
_cell_angle_alpha 90.00
_cell_angle_beta 101.8460(10)
_cell_angle_gamma 90.00
_cell_formula_units_Z 4
_cell_length_a 8.7640(4)
_cell_length_b 12.1090(6)
_cell_length_c 17.0440(8)
_cell_measurement_reflns_used 3603
_cell_measurement_temperature 293(2)
_cell_measurement_theta_max 24.96
_cell_measurement_theta_min 1.68
_cell_volume 1770.24(15)
_computing_cell_refinement 'SMART and SAINT (Siemens, 1996)'
_computing_data_collection 'SMART (Siemens, 1996)'
_computing_data_reduction 'XPREP in SHELXTL (Siemens, 1994)'
_computing_molecular_graphics SHELXTL
_computing_publication_material SHELXTL
_computing_structure_refinement SHELXTL
_computing_structure_solution SHELXTL
_diffrn_ambient_temperature 293(2)
_diffrn_measured_fraction_theta_full 0.990
_diffrn_measured_fraction_theta_max 0.990
_diffrn_measurement_device_type 'Make Model CCD area-detector'
_diffrn_measurement_method '\f and \w'
_diffrn_radiation_monochromator graphite
_diffrn_radiation_source 'fine-focus sealed tube'
_diffrn_radiation_type MoK\a
_diffrn_radiation_wavelength 0.71073
_diffrn_reflns_av_R_equivalents 0.0385
_diffrn_reflns_av_sigmaI/netI 0.0445
_diffrn_reflns_limit_h_max 9
_diffrn_reflns_limit_h_min -10
_diffrn_reflns_limit_k_max 14
_diffrn_reflns_limit_k_min -11
_diffrn_reflns_limit_l_max 15
_diffrn_reflns_limit_l_min -20
_diffrn_reflns_number 6008
_diffrn_reflns_theta_full 25.05
_diffrn_reflns_theta_max 24.96
_diffrn_reflns_theta_min 1.68
_diffrn_standards_decay_% 0
_diffrn_standards_number 0
_exptl_absorpt_coefficient_mu 1.431
_exptl_absorpt_correction_T_max 0.751
_exptl_absorpt_correction_T_min 0.578
_exptl_absorpt_correction_type empirical
_exptl_absorpt_process_details '(SADABS; Sheldrick, 1996)'
_exptl_crystal_colour colourless
_exptl_crystal_density_diffrn 1.665
_exptl_crystal_density_meas ?
_exptl_crystal_density_method 'not measured'
_exptl_crystal_description prism
_exptl_crystal_F_000 904
_exptl_crystal_size_max 0.40
_exptl_crystal_size_mid 0.30
_exptl_crystal_size_min 0.20
_refine_diff_density_max 0.462
_refine_diff_density_min -0.449
_refine_ls_extinction_method none
_refine_ls_goodness_of_fit_ref 1.135
_refine_ls_hydrogen_treatment mixed
_refine_ls_matrix_type full
_refine_ls_number_parameters 268
_refine_ls_number_reflns 3087
_refine_ls_number_restraints 2
_refine_ls_restrained_S_all 1.134
_refine_ls_R_factor_all 0.0766
_refine_ls_R_factor_gt 0.0551
_refine_ls_shift/su_max 0.004
_refine_ls_shift/su_mean 0.001
_refine_ls_structure_factor_coef Fsqd
_refine_ls_weighting_details 'calc w=1/[\s^2^(Fo^2^)+(0.0619P)^2^+7.1455P] where P=(Fo^2^+2Fc^2^)/3'
_refine_ls_weighting_scheme calc
_refine_ls_wR_factor_gt 0.1381
_refine_ls_wR_factor_ref 0.1556
_reflns_number_gt 2512
_reflns_number_total 3087
_reflns_threshold_expression I>2\s(I)
_cod_data_source_file ga1056.cif
_cod_data_source_block I
_cod_depositor_comments
;
The following automatic conversions were performed:
'_symmetry_cell_setting' value 'Monoclinic' changed to 'monoclinic'
according to '/home/saulius/struct/CIF-dictionaries/cif_core.dic'
dictionary named 'cif_core.dic' version 2.4.1 from 2010-06-29.

Automatic conversion script
Id: cif_fix_enum 1527 2010-12-29 10:47:43Z saulius 

The following automatic conversions were performed:

'_symmetry_cell_setting' value 'Monoclinic' changed to 'monoclinic'
according to /home/saulius/struct/CIF-dictionaries/cif_core.dic
dictionary named 'cif_core.dic' version 2.4.1 from 2010-06-29.

Automatic conversion script
Id: cif_fix_values 1715 2011-07-08 13:25:40Z adriana 

The following automatic conversions were performed:

'_exptl_crystal_density_meas' value 'not measured' was changed to '?'
- the value is perceived as not measured.

Automatic conversion script
Id: cif_fix_values 3008 2015-01-20 13:52:24Z robertas 
;
_cod_original_sg_symbol_H-M 'P 2/n'
_cod_database_code 2014157
_cod_database_fobs_code 2014157

loop_
_symmetry_equiv_pos_as_xyz
'x, y, z'
'-x+1/2, y, -z+1/2'
'-x, -y, -z'
'x-1/2, -y, z-1/2'

loop_
_atom_site_label
_atom_site_fract_x
_atom_site_fract_y
_atom_site_fract_z
_atom_site_U_iso_or_equiv
_atom_site_adp_type
_atom_site_calc_flag
_atom_site_refinement_flags
_atom_site_occupancy
_atom_site_disorder_assembly
_atom_site_disorder_group
_atom_site_type_symbol
Zn1 0.94511(7) 0.29467(5) 0.83478(3) 0.0246(2) Uani d . 1 . . Zn
O1W 1.0449(6) 0.5967(4) 0.8564(3) 0.0551(13) Uani d D 1 . . O
H1WB 1.044(11) 0.574(7) 0.902(2) 0.083 Uiso d D 1 . . H
H1WA 1.034(11) 0.547(5) 0.823(4) 0.083 Uiso d D 1 . . H
O1 1.2134(5) 0.2598(4) 0.9027(3) 0.0504(12) Uani d . 1 . . O
O2 1.0572(5) 0.3841(3) 0.9352(2) 0.0416(10) Uani d . 1 . . O
O3 1.2757(4) 0.6462(3) 1.1616(2) 0.0342(9) Uani d . 1 . . O
O4 1.4778(5) 0.5877(3) 1.2533(2) 0.0354(9) Uani d . 1 . . O
O5 1.7035(5) 0.2765(3) 1.1123(3) 0.0413(10) Uani d . 1 . . O
H5O 1.7802 0.3172 1.1219 0.062 Uiso calc R 1 . . H
N1 0.9890(5) 0.1561(4) 0.7646(2) 0.0284(10) Uani d . 1 . . N
N2 0.8726(5) 0.1572(4) 0.8977(3) 0.0298(10) Uani d . 1 . . N
C1 1.0513(8) 0.1581(5) 0.7002(3) 0.0385(14) Uani d . 1 . . C
H1 1.0715 0.2262 0.6787 0.046 Uiso calc R 1 . . H
C2 1.0879(9) 0.0611(5) 0.6634(4) 0.0500(18) Uani d . 1 . . C
H2 1.1329 0.0651 0.6185 0.060 Uiso calc R 1 . . H
C3 1.0576(8) -0.0394(6) 0.6933(4) 0.0494(17) Uani d . 1 . . C
H3 1.0817 -0.1044 0.6689 0.059 Uiso calc R 1 . . H
C4 0.9904(7) -0.0441(5) 0.7606(3) 0.0351(13) Uani d . 1 . . C
C5 0.9522(8) -0.1470(5) 0.7977(4) 0.0471(17) Uani d . 1 . . C
H5 0.9730 -0.2147 0.7758 0.056 Uiso calc R 1 . . H
C6 0.8879(8) -0.1455(5) 0.8625(4) 0.0434(16) Uani d . 1 . . C
H6 0.8631 -0.2123 0.8842 0.052 Uiso calc R 1 . . H
C7 0.8565(7) -0.0438(5) 0.8992(4) 0.0362(13) Uani d . 1 . . C
C8 0.7925(8) -0.0364(5) 0.9685(4) 0.0455(16) Uani d . 1 . . C
H8 0.7657 -0.1004 0.9931 0.055 Uiso calc R 1 . . H
C9 0.7700(8) 0.0659(5) 0.9995(4) 0.0447(16) Uani d . 1 . . C
H9 0.7276 0.0716 1.0452 0.054 Uiso calc R 1 . . H
C10 0.8106(7) 0.1612(5) 0.9624(3) 0.0357(13) Uani d . 1 . . C
H10 0.7938 0.2300 0.9839 0.043 Uiso calc R 1 . . H
C11 0.8933(6) 0.0570(4) 0.8658(3) 0.0274(12) Uani d . 1 . . C
C12 0.9588(6) 0.0563(4) 0.7946(3) 0.0261(11) Uani d . 1 . . C
C13 1.5492(7) 0.4270(5) 1.1465(3) 0.0341(13) Uani d . 1 . . C
H13 1.6275 0.4453 1.1904 0.041 Uiso calc R 1 . . H
C14 1.4110(6) 0.4878(4) 1.1309(3) 0.0280(12) Uani d . 1 . . C
C15 1.2921(6) 0.4596(4) 1.0653(3) 0.0278(12) Uani d . 1 . . C
H15 1.1998 0.5003 1.0543 0.033 Uiso calc R 1 . . H
C16 1.3844(6) 0.5802(4) 1.1852(3) 0.0284(12) Uani d . 1 . . C
C17 1.3130(6) 0.3705(4) 1.0169(3) 0.0283(12) Uani d . 1 . . C
C18 1.4532(7) 0.3112(4) 1.0330(3) 0.0311(12) Uani d . 1 . . C
H18 1.4675 0.2521 1.0000 0.037 Uiso calc R 1 . . H
C19 1.5710(6) 0.3393(4) 1.0972(3) 0.0289(12) Uani d . 1 . . C
C20 1.1875(7) 0.3362(5) 0.9472(3) 0.0317(13) Uani d . 1 . . C

loop_
_atom_site_aniso_label
_atom_site_aniso_U_11
_atom_site_aniso_U_22
_atom_site_aniso_U_33
_atom_site_aniso_U_12
_atom_site_aniso_U_13
_atom_site_aniso_U_23
Zn1 0.0346(4) 0.0166(3) 0.0206(3) 0.0008(3) 0.0009(2) 0.0005(2)
O1W 0.062(3) 0.034(3) 0.066(3) -0.005(2) 0.006(3) 0.002(2)
O1 0.056(3) 0.058(3) 0.036(2) -0.006(2) 0.006(2) -0.020(2)
O2 0.045(3) 0.034(2) 0.038(2) 0.002(2) -0.0103(19) -0.0008(18)
O3 0.035(2) 0.032(2) 0.033(2) 0.0144(18) -0.0005(17) -0.0025(17)
O4 0.044(2) 0.029(2) 0.027(2) 0.0090(18) -0.0077(17) -0.0053(17)
O5 0.031(2) 0.032(2) 0.059(3) 0.0065(18) 0.0042(19) -0.012(2)
N1 0.037(3) 0.026(2) 0.022(2) 0.000(2) 0.0051(19) -0.0010(18)
N2 0.039(3) 0.021(2) 0.029(2) 0.006(2) 0.006(2) 0.0041(19)
C1 0.058(4) 0.035(3) 0.025(3) 0.006(3) 0.015(3) 0.005(3)
C2 0.076(5) 0.043(4) 0.037(3) 0.013(3) 0.027(3) -0.001(3)
C3 0.066(5) 0.039(4) 0.043(4) 0.011(3) 0.011(3) -0.013(3)
C4 0.039(3) 0.027(3) 0.035(3) 0.003(2) -0.003(3) -0.005(2)
C5 0.062(4) 0.022(3) 0.052(4) 0.005(3) 0.000(3) -0.005(3)
C6 0.057(4) 0.016(3) 0.054(4) 0.003(3) 0.005(3) 0.007(3)
C7 0.039(3) 0.025(3) 0.043(3) 0.001(3) 0.005(3) 0.008(3)
C8 0.054(4) 0.031(3) 0.052(4) -0.007(3) 0.014(3) 0.017(3)
C9 0.056(4) 0.040(4) 0.042(4) 0.001(3) 0.020(3) 0.012(3)
C10 0.041(3) 0.035(3) 0.033(3) 0.004(3) 0.013(3) 0.001(3)
C11 0.034(3) 0.020(3) 0.026(3) 0.002(2) 0.000(2) 0.005(2)
C12 0.032(3) 0.020(3) 0.023(3) 0.000(2) 0.000(2) -0.002(2)
C13 0.037(3) 0.029(3) 0.030(3) 0.004(2) -0.009(2) -0.004(2)
C14 0.033(3) 0.025(3) 0.025(3) 0.002(2) 0.003(2) -0.001(2)
C15 0.032(3) 0.025(3) 0.025(3) 0.004(2) 0.002(2) 0.000(2)
C16 0.035(3) 0.024(3) 0.026(3) 0.003(2) 0.004(2) 0.002(2)
C17 0.034(3) 0.026(3) 0.024(3) -0.003(2) 0.005(2) 0.004(2)
C18 0.040(3) 0.027(3) 0.026(3) 0.000(2) 0.006(2) -0.006(2)
C19 0.030(3) 0.022(3) 0.034(3) 0.001(2) 0.008(2) -0.002(2)
C20 0.041(3) 0.030(3) 0.022(3) -0.007(3) 0.001(2) 0.001(2)

loop_
_atom_type_symbol
_atom_type_description
_atom_type_scat_dispersion_real
_atom_type_scat_dispersion_imag
_atom_type_scat_source
C C 0.0033 0.0016 'International Tables Vol C Tables 4.2.6.8 and 6.1.1.4'
H H 0.0000 0.0000 'International Tables Vol C Tables 4.2.6.8 and 6.1.1.4'
N N 0.0061 0.0033 'International Tables Vol C Tables 4.2.6.8 and 6.1.1.4'
O O 0.0106 0.0060 'International Tables Vol C Tables 4.2.6.8 and 6.1.1.4'
Zn Zn 0.2839 1.4301 'International Tables Vol C Tables 4.2.6.8 and 6.1.1.4'

loop_
_geom_angle_atom_site_label_1
_geom_angle_atom_site_label_2
_geom_angle_atom_site_label_3
_geom_angle_site_symmetry_1
_geom_angle_site_symmetry_3
_geom_angle
_geom_angle_publ_flag
O4 Zn1 O3 4_565 3_767 92.45(16) yes
O4 Zn1 O2 4_565 . 95.16(16) yes
O3 Zn1 O2 3_767 . 94.69(16) yes
O4 Zn1 N1 4_565 . 95.53(16) yes
O3 Zn1 N1 3_767 . 124.22(16) yes
O2 Zn1 N1 . . 138.97(17) yes
O4 Zn1 N2 4_565 . 166.96(17) yes
O3 Zn1 N2 3_767 . 82.96(16) yes
O2 Zn1 N2 . . 97.37(17) yes
N1 Zn1 N2 . . 77.27(17) yes
O4 Zn1 O1 4_565 . 100.77(16) no
O3 Zn1 O1 3_767 . 149.37(14) no
O2 Zn1 O1 . . 56.94(15) no
N1 Zn1 O1 . . 82.16(16) no
N2 Zn1 O1 . . 89.13(17) no
O4 Zn1 C20 4_565 . 99.17(16) no
O3 Zn1 C20 3_767 . 122.48(17) no
O2 Zn1 C20 . . 28.58(17) no
N1 Zn1 C20 . . 110.47(18) no
N2 Zn1 C20 . . 93.57(17) no
O1 Zn1 C20 . . 28.36(16) no
H1WB O1W H1WA . . 113(9) no
C20 O1 Zn1 . . 83.2(4) no
C20 O2 Zn1 . . 98.8(3) no
C16 O3 Zn1 . 3_767 150.2(4) no
C16 O4 Zn1 . 4_666 120.8(3) no
C19 O5 H5O . . 109.5 no
C1 N1 C12 . . 118.4(5) no
C1 N1 Zn1 . . 127.1(4) no
C12 N1 Zn1 . . 114.4(3) no
C10 N2 C11 . . 118.5(5) no
C10 N2 Zn1 . . 127.0(4) no
C11 N2 Zn1 . . 114.5(3) no
N1 C1 C2 . . 122.0(6) no
N1 C1 H1 . . 119.0 no
C2 C1 H1 . . 119.0 no
C3 C2 C1 . . 119.9(6) no
C3 C2 H2 . . 120.0 no
C1 C2 H2 . . 120.0 no
C2 C3 C4 . . 119.4(6) no
C2 C3 H3 . . 120.3 no
C4 C3 H3 . . 120.3 no
C3 C4 C12 . . 117.4(6) no
C3 C4 C5 . . 124.3(6) no
C12 C4 C5 . . 118.4(5) no
C6 C5 C4 . . 121.2(6) no
C6 C5 H5 . . 119.4 no
C4 C5 H5 . . 119.4 no
C5 C6 C7 . . 121.6(6) no
C5 C6 H6 . . 119.2 no
C7 C6 H6 . . 119.2 no
C11 C7 C8 . . 116.5(5) no
C11 C7 C6 . . 119.0(5) no
C8 C7 C6 . . 124.5(5) no
C9 C8 C7 . . 119.5(5) no
C9 C8 H8 . . 120.3 no
C7 C8 H8 . . 120.3 no
C8 C9 C10 . . 119.9(6) no
C8 C9 H9 . . 120.1 no
C10 C9 H9 . . 120.1 no
N2 C10 C9 . . 122.2(6) no
N2 C10 H10 . . 118.9 no
C9 C10 H10 . . 118.9 no
N2 C11 C7 . . 123.4(5) no
N2 C11 C12 . . 116.8(4) no
C7 C11 C12 . . 119.8(5) no
N1 C12 C4 . . 123.0(5) no
N1 C12 C11 . . 117.0(4) no
C4 C12 C11 . . 120.0(5) no
C19 C13 C14 . . 120.5(5) no
C19 C13 H13 . . 119.7 no
C14 C13 H13 . . 119.7 no
C13 C14 C15 . . 119.9(5) no
C13 C14 C16 . . 120.9(5) no
C15 C14 C16 . . 119.2(5) no
C17 C15 C14 . . 119.5(5) no
C17 C15 H15 . . 120.2 no
C14 C15 H15 . . 120.2 no
O3 C16 O4 . . 123.6(5) no
O3 C16 C14 . . 118.9(5) no
O4 C16 C14 . . 117.5(5) no
C15 C17 C18 . . 119.8(5) no
C15 C17 C20 . . 121.2(5) no
C18 C17 C20 . . 118.9(5) no
C19 C18 C17 . . 120.7(5) no
C19 C18 H18 . . 119.6 no
C17 C18 H18 . . 119.6 no
O5 C19 C18 . . 118.6(5) no
O5 C19 C13 . . 121.8(5) no
C18 C19 C13 . . 119.5(5) no
O1 C20 O2 . . 121.1(5) no
O1 C20 C17 . . 119.4(5) no
O2 C20 C17 . . 119.6(5) no
O1 C20 Zn1 . . 68.4(3) no
O2 C20 Zn1 . . 52.6(3) no
C17 C20 Zn1 . . 172.1(4) no

loop_
_geom_bond_atom_site_label_1
_geom_bond_atom_site_label_2
_geom_bond_site_symmetry_2
_geom_bond_distance
_geom_bond_publ_flag
Zn1 O4 4_565 2.043(4) yes
Zn1 O3 3_767 2.071(4) yes
Zn1 O2 . 2.086(4) yes
Zn1 N1 . 2.133(4) yes
Zn1 N2 . 2.137(4) yes
Zn1 O1 . 2.429(5) yes
Zn1 C20 . 2.594(6) no
O1W H1WB . 0.82(6) no
O1W H1WA . 0.82(6) no
O1 C20 . 1.241(7) no
O2 C20 . 1.255(7) no
O3 C16 . 1.241(6) no
O3 Zn1 3_767 2.071(4) no
O4 C16 . 1.275(6) no
O4 Zn1 4_666 2.043(4) no
O5 C19 . 1.363(7) no
O5 H5O . 0.8200 no
N1 C1 . 1.319(7) no
N1 C12 . 1.354(7) no
N2 C10 . 1.325(7) no
N2 C11 . 1.350(7) no
C1 C2 . 1.393(8) no
C1 H1 . 0.9300 no
C2 C3 . 1.360(9) no
C2 H2 . 0.9300 no
C3 C4 . 1.391(9) no
C3 H3 . 0.9300 no
C4 C12 . 1.394(8) no
C4 C5 . 1.460(9) no
C5 C6 . 1.337(10) no
C5 H5 . 0.9300 no
C6 C7 . 1.427(8) no
C6 H6 . 0.9300 no
C7 C11 . 1.406(7) no
C7 C8 . 1.408(9) no
C8 C9 . 1.371(9) no
C8 H8 . 0.9300 no
C9 C10 . 1.391(8) no
C9 H9 . 0.9300 no
C10 H10 . 0.9300 no
C11 C12 . 1.442(8) no
C13 C19 . 1.386(8) no
C13 C14 . 1.391(8) no
C13 H13 . 0.9300 no
C14 C15 . 1.401(7) no
C14 C16 . 1.495(7) no
C15 C17 . 1.387(7) no
C15 H15 . 0.9300 no
C17 C18 . 1.396(8) no
C17 C20 . 1.499(7) no
C18 C19 . 1.381(8) no
C18 H18 . 0.9300 no

loop_
_geom_hbond_atom_site_label_D
_geom_hbond_atom_site_label_H
_geom_hbond_atom_site_label_A
_geom_hbond_site_symmetry_A
_geom_hbond_distance_DH
_geom_hbond_distance_HA
_geom_hbond_distance_DA
_geom_hbond_angle_DHA
O1W H1WB O2 . 0.82(6) 2.36(8) 2.883(6) 122(8)
O1W H1WA O4 4_565 0.82(6) 2.01(3) 2.817(6) 169(9)
O5 H5O O1W 3_867 0.82 1.82 2.642(7) 178.0
